data_1555501
loop_
_publ_author_name
'More, Atul A.'
'Ramana, Chepuri V.'

_publ_section_title
;
 Total Synthesis of Integrastatin B Enabled by a Benzofuran Oxidative
 Dearomatization Cascade.
;
_journal_issue 6
_journal_name_full 'Organic letters'
_journal_page_first 1458
_journal_page_last 1461
_journal_paper_doi 10.1021/acs.orglett.6b00404
_journal_volume 18
_journal_year 2016
_chemical_formula_moiety 'C20 H20 O7'
_chemical_formula_sum 'C20 H20 O7'
_chemical_formula_weight 372.36
_space_group_IT_number 14
_space_group_name_Hall '-P 2ybc'
_space_group_name_H-M_alt 'P 1 21/c 1'
_symmetry_cell_setting monoclinic
_symmetry_space_group_name_H-M 'P 1 21/c 1'
_atom_sites_solution_hydrogens geom
_atom_sites_solution_primary direct
_atom_sites_solution_secondary difmap
_audit_creation_method SHELXL-97
_cell_angle_alpha 90.00
_cell_angle_beta 127.540(18)
_cell_angle_gamma 90.00
_cell_formula_units_Z 4
_cell_length_a 13.364(4)
_cell_length_b 7.917(3)
_cell_length_c 21.513(6)
_cell_measurement_reflns_used 1461
_cell_measurement_temperature 293(2)
_cell_measurement_theta_max 21.18
_cell_measurement_theta_min 2.84
_cell_volume 1804.8(11)
_computing_cell_refinement 'Bruker SAINT'
_computing_data_collection 'Bruker APEX2'
_computing_data_reduction 'Bruker SAINT'
_computing_molecular_graphics 'Bruker SHELXTL'
_computing_publication_material 'Bruker SHELXTL'
_computing_structure_refinement 'SHELXL-97 (Sheldrick, 2008)'
_computing_structure_solution 'SHELXS-97 (Sheldrick, 2008)'
_diffrn_ambient_temperature 293(2)
_diffrn_measured_fraction_theta_full 0.996
_diffrn_measured_fraction_theta_max 0.996
_diffrn_measurement_device_type 'Bruker APEX-II CCD'
_diffrn_measurement_method '\f and \w scans'
_diffrn_radiation_monochromator graphite
_diffrn_radiation_source 'fine-focus sealed tube'
_diffrn_radiation_type MoK\a
_diffrn_radiation_wavelength 0.71073
_diffrn_reflns_av_R_equivalents 0.1291
_diffrn_reflns_av_sigmaI/netI 0.1102
_diffrn_reflns_limit_h_max 14
_diffrn_reflns_limit_h_min -15
_diffrn_reflns_limit_k_max 9
_diffrn_reflns_limit_k_min -9
_diffrn_reflns_limit_l_max 24
_diffrn_reflns_limit_l_min -25
_diffrn_reflns_number 13682
_diffrn_reflns_theta_full 24.99
_diffrn_reflns_theta_max 24.99
_diffrn_reflns_theta_min 1.92
_exptl_absorpt_coefficient_mu 0.104
_exptl_absorpt_correction_T_max 0.9795
_exptl_absorpt_correction_T_min 0.9694
_exptl_absorpt_correction_type multi-scan
_exptl_absorpt_process_details SADABS,(BRUKER,2006)
_exptl_crystal_colour YELLOW
_exptl_crystal_density_diffrn 1.370
_exptl_crystal_density_method 'not measured'
_exptl_crystal_description PLATE
_exptl_crystal_F_000 784
_exptl_crystal_size_max 0.30
_exptl_crystal_size_mid 0.24
_exptl_crystal_size_min 0.20
_refine_diff_density_max 0.362
_refine_diff_density_min -0.279
_refine_diff_density_rms 0.088
_refine_ls_extinction_coef 0.009(2)
_refine_ls_extinction_expression Fc^*^=kFc[1+0.001xFc^2^\l^3^/sin(2\q)]^-1/4^
_refine_ls_extinction_method SHELXL
_refine_ls_goodness_of_fit_ref 1.110
_refine_ls_hydrogen_treatment constr
_refine_ls_matrix_type full
_refine_ls_number_parameters 250
_refine_ls_number_reflns 3173
_refine_ls_number_restraints 0
_refine_ls_restrained_S_all 1.110
_refine_ls_R_factor_all 0.1387
_refine_ls_R_factor_gt 0.0940
_refine_ls_shift/su_max 0.000
_refine_ls_shift/su_mean 0.000
_refine_ls_structure_factor_coef Fsqd
_refine_ls_weighting_details 'calc w=1/[\s^2^(Fo^2^)+(0.0552P)^2^+2.2007P] where P=(Fo^2^+2Fc^2^)/3'
_refine_ls_weighting_scheme calc
_refine_ls_wR_factor_gt 0.1863
_refine_ls_wR_factor_ref 0.2077
_reflns_number_gt 2115
_reflns_number_total 3173
_reflns_threshold_expression >2sigma(I)
_cod_data_source_file ol6b00404_si_002.cif
_cod_data_source_block abc
_cod_depositor_comments
;
The following automatic conversions were performed:

data item '_exptl_absorpt_correction_type' value 'MULTI-SCAN' was
changed to 'multi-scan' in accordance with the
/home/saulius/struct/COD-crude-data/automatic-downloads/DataCite-retrospective/ACS/depositions/lib/dictionaries/cif_core.dic
dictionary named 'cif_core.dic' version 2.4.2 last updated on
2011-04-26.

data item '_refine_ls_hydrogen_treatment' value 'CONSTR' was changed
to 'constr' in accordance with the
/home/saulius/struct/COD-crude-data/automatic-downloads/DataCite-retrospective/ACS/depositions/lib/dictionaries/cif_core.dic
dictionary named 'cif_core.dic' version 2.4.2 last updated on
2011-04-26.

data item '_symmetry_cell_setting' value 'Monoclinic' was changed to
'monoclinic' in accordance with the
/home/saulius/struct/COD-crude-data/automatic-downloads/DataCite-retrospective/ACS/depositions/lib/dictionaries/cif_core.dic
dictionary named 'cif_core.dic' version 2.4.2 last updated on
2011-04-26.

Automatic conversion script
Id: cif_fix_values 6909 2019-04-08 15:41:33Z antanas 
;
_cod_original_cell_volume 1804.8(10)
_cod_original_sg_symbol_H-M 'P2(1)/c  '
_cod_database_code 1555501

loop_
_symmetry_equiv_pos_as_xyz
'x, y, z'
'-x, y+1/2, -z+1/2'
'-x, -y, -z'
'x, -y-1/2, z-1/2'

loop_
_atom_site_label
_atom_site_type_symbol
_atom_site_fract_x
_atom_site_fract_y
_atom_site_fract_z
_atom_site_U_iso_or_equiv
_atom_site_adp_type
_atom_site_occupancy
_atom_site_symmetry_multiplicity
_atom_site_calc_flag
_atom_site_refinement_flags
O1 O 0.6747(2) 0.3340(4) 0.43226(15) 0.0283(7) Uani 1 1 d .
O2 O 0.4358(3) 0.4588(4) 0.31251(18) 0.0474(10) Uani 1 1 d .
H2 H 0.3639 0.4970 0.2840 0.071 Uiso 1 1 d R
O3 O 0.2515(3) 0.4382(4) 0.33089(18) 0.0474(9) Uani 1 1 d .
O4 O 0.7824(3) 0.1033(5) 0.3151(2) 0.0633(12) Uani 1 1 d .
O5 O 1.0052(3) 0.2028(4) 0.39043(19) 0.0495(10) Uani 1 1 d .
H5 H 0.9408 0.1537 0.3552 0.074 Uiso 1 1 d R
O6 O 1.2104(3) 0.3274(4) 0.52046(19) 0.0449(9) Uani 1 1 d .
H6A H 1.2629 0.3821 0.5598 0.067 Uiso 1 1 d R
O7 O 1.2210(3) 0.3926(5) 0.64546(18) 0.0507(10) Uani 1 1 d .
C1 C 0.7752(4) 0.2558(5) 0.5018(2) 0.0286(10) Uani 1 1 d .
C2 C 0.7412(4) 0.2046(5) 0.5469(2) 0.0271(10) Uani 1 1 d .
C3 C 0.6100(4) 0.2513(5) 0.5043(2) 0.0256(10) Uani 1 1 d .
C4 C 0.5755(4) 0.3266(5) 0.4358(2) 0.0288(10) Uani 1 1 d .
C5 C 0.5195(4) 0.2364(5) 0.5181(2) 0.0293(10) Uani 1 1 d .
C6 C 0.3996(4) 0.2984(6) 0.4591(3) 0.0332(11) Uani 1 1 d .
H6 H 0.3373 0.2900 0.4658 0.040 Uiso 1 1 calc R
C7 C 0.3685(4) 0.3724(6) 0.3905(2) 0.0325(11) Uani 1 1 d .
C8 C 0.1523(4) 0.4126(7) 0.3360(3) 0.0538(15) Uani 1 1 d .
H8A H 0.1762 0.4564 0.3850 0.081 Uiso 1 1 calc R
H8B H 0.1351 0.2939 0.3329 0.081 Uiso 1 1 calc R
H8C H 0.0781 0.4701 0.2935 0.081 Uiso 1 1 calc R
C9 C 0.4561(4) 0.3875(6) 0.3766(2) 0.0300(10) Uani 1 1 d .
C10 C 0.8910(4) 0.2504(5) 0.5085(2) 0.0296(10) Uani 1 1 d .
C11 C 0.8898(4) 0.1998(5) 0.4439(2) 0.0304(10) Uani 1 1 d .
C12 C 0.7848(4) 0.1132(6) 0.3736(3) 0.0363(11) Uani 1 1 d .
C13 C 0.6832(4) 0.0225(6) 0.3697(3) 0.0399(12) Uani 1 1 d .
H13A H 0.6665 -0.0837 0.3435 0.060 Uiso 1 1 calc R
H13B H 0.6079 0.0898 0.3412 0.060 Uiso 1 1 calc R
H13C H 0.7099 0.0030 0.4218 0.060 Uiso 1 1 calc R
C14 C 1.0000(4) 0.2343(5) 0.4499(3) 0.0325(11) Uani 1 1 d .
C15 C 1.1080(4) 0.2981(6) 0.5185(3) 0.0329(11) Uani 1 1 d .
C16 C 1.1085(4) 0.3326(6) 0.5818(3) 0.0334(11) Uani 1 1 d .
C17 C 1.0008(4) 0.3113(6) 0.5765(3) 0.0345(11) Uani 1 1 d .
H17 H 1.0022 0.3382 0.6191 0.041 Uiso 1 1 calc R
C18 C 1.2354(5) 0.4272(9) 0.7156(3) 0.0685(18) Uani 1 1 d .
H18A H 1.2178 0.3268 0.7324 0.103 Uiso 1 1 calc R
H18B H 1.1777 0.5148 0.7058 0.103 Uiso 1 1 calc R
H18C H 1.3203 0.4632 0.7558 0.103 Uiso 1 1 calc R
C19 C 0.8228(4) 0.1132(7) 0.6231(3) 0.0448(13) Uani 1 1 d .
H19A H 0.8980 0.0752 0.6311 0.067 Uiso 1 1 calc R
H19B H 0.7778 0.0177 0.6224 0.067 Uiso 1 1 calc R
H19C H 0.8450 0.1879 0.6649 0.067 Uiso 1 1 calc R
C20 C 0.5483(5) 0.1609(6) 0.5915(3) 0.0433(13) Uani 1 1 d .
H20A H 0.4772 0.1761 0.5917 0.065 Uiso 1 1 calc R
H20B H 0.6208 0.2158 0.6365 0.065 Uiso 1 1 calc R
H20C H 0.5653 0.0424 0.5933 0.065 Uiso 1 1 calc R

loop_
_atom_site_aniso_label
_atom_site_aniso_U_11
_atom_site_aniso_U_22
_atom_site_aniso_U_33
_atom_site_aniso_U_23
_atom_site_aniso_U_13
_atom_site_aniso_U_12
O1 0.0232(15) 0.0374(17) 0.0255(16) 0.0036(13) 0.0156(14) 0.0038(13)
O2 0.039(2) 0.072(2) 0.0336(19) 0.0202(18) 0.0231(16) 0.0170(17)
O3 0.0266(18) 0.074(2) 0.044(2) 0.0131(18) 0.0223(16) 0.0111(16)
O4 0.054(2) 0.107(3) 0.040(2) -0.033(2) 0.0344(19) -0.036(2)
O5 0.050(2) 0.068(2) 0.051(2) -0.0199(19) 0.0416(19) -0.0168(18)
O6 0.0309(18) 0.058(2) 0.053(2) -0.0079(18) 0.0296(17) -0.0094(16)
O7 0.0282(19) 0.075(3) 0.035(2) -0.0106(18) 0.0122(16) -0.0113(17)
C1 0.021(2) 0.038(3) 0.022(2) 0.001(2) 0.010(2) 0.0044(19)
C2 0.027(2) 0.031(2) 0.022(2) -0.0010(19) 0.014(2) 0.0007(18)
C3 0.027(2) 0.029(2) 0.021(2) -0.0043(18) 0.0140(19) -0.0006(18)
C4 0.025(2) 0.037(3) 0.030(2) -0.002(2) 0.020(2) 0.0011(19)
C5 0.033(3) 0.031(2) 0.031(2) -0.005(2) 0.023(2) -0.0032(19)
C6 0.028(2) 0.041(3) 0.040(3) -0.007(2) 0.026(2) -0.005(2)
C7 0.025(2) 0.042(3) 0.029(3) 0.000(2) 0.016(2) 0.005(2)
C8 0.029(3) 0.072(4) 0.061(4) -0.002(3) 0.027(3) 0.001(3)
C9 0.029(2) 0.038(3) 0.026(2) 0.002(2) 0.018(2) 0.0034(19)
C10 0.030(2) 0.032(2) 0.034(3) -0.001(2) 0.023(2) 0.003(2)
C11 0.027(2) 0.031(2) 0.033(3) -0.002(2) 0.019(2) 0.0008(19)
C12 0.036(3) 0.040(3) 0.037(3) -0.001(2) 0.024(2) -0.003(2)
C13 0.036(3) 0.040(3) 0.041(3) -0.009(2) 0.022(2) -0.008(2)
C14 0.038(3) 0.034(3) 0.035(3) -0.002(2) 0.027(2) 0.002(2)
C15 0.028(2) 0.036(3) 0.040(3) 0.002(2) 0.023(2) 0.001(2)
C16 0.026(2) 0.035(3) 0.032(3) -0.002(2) 0.014(2) 0.001(2)
C17 0.028(2) 0.046(3) 0.025(2) -0.003(2) 0.014(2) 0.003(2)
C18 0.053(4) 0.097(5) 0.033(3) -0.011(3) 0.014(3) -0.011(3)
C19 0.038(3) 0.059(3) 0.038(3) 0.014(3) 0.024(2) 0.010(2)
C20 0.050(3) 0.047(3) 0.047(3) 0.010(2) 0.037(3) 0.001(2)

loop_
_atom_type_symbol
_atom_type_description
_atom_type_scat_dispersion_real
_atom_type_scat_dispersion_imag
_atom_type_scat_source
C C 0.0033 0.0016 'International Tables Vol C Tables 4.2.6.8 and 6.1.1.4'
H H 0.0000 0.0000 'International Tables Vol C Tables 4.2.6.8 and 6.1.1.4'
O O 0.0106 0.0060 'International Tables Vol C Tables 4.2.6.8 and 6.1.1.4'

loop_
_geom_angle_atom_site_label_1
_geom_angle_atom_site_label_2
_geom_angle_atom_site_label_3
_geom_angle
C4 O1 C1 104.5(3)
C9 O2 H2 109.5
C7 O3 C8 117.3(4)
C14 O5 H5 109.5
C15 O6 H6A 109.4
C16 O7 C18 119.1(4)
C2 C1 O1 111.9(3)
C2 C1 C10 135.5(4)
O1 C1 C10 112.6(3)
C1 C2 C3 105.9(4)
C1 C2 C19 126.2(4)
C3 C2 C19 127.8(4)
C4 C3 C5 119.1(4)
C4 C3 C2 105.9(3)
C5 C3 C2 135.0(4)
O1 C4 C3 111.8(3)
O1 C4 C9 122.8(4)
C3 C4 C9 125.4(4)
C6 C5 C3 115.9(4)
C6 C5 C20 120.8(4)
C3 C5 C20 123.3(4)
C7 C6 C5 123.1(4)
C7 C6 H6 118.5
C5 C6 H6 118.5
C9 C7 O3 113.3(4)
C9 C7 C6 121.4(4)
O3 C7 C6 125.3(4)
O3 C8 H8A 109.5
O3 C8 H8B 109.5
H8A C8 H8B 109.5
O3 C8 H8C 109.5
H8A C8 H8C 109.5
H8B C8 H8C 109.5
O2 C9 C7 125.9(4)
O2 C9 C4 119.1(4)
C7 C9 C4 115.0(4)
C17 C10 C11 120.0(4)
C17 C10 C1 118.1(4)
C11 C10 C1 121.6(4)
C14 C11 C10 117.2(4)
C14 C11 C12 118.2(4)
C10 C11 C12 124.6(4)
O4 C12 C11 119.5(4)
O4 C12 C13 116.9(4)
C11 C12 C13 123.5(4)
C12 C13 H13A 109.5
C12 C13 H13B 109.5
H13A C13 H13B 109.5
C12 C13 H13C 109.5
H13A C13 H13C 109.5
H13B C13 H13C 109.5
O5 C14 C15 117.2(4)
O5 C14 C11 121.8(4)
C15 C14 C11 121.0(4)
O6 C15 C16 122.2(4)
O6 C15 C14 118.0(4)
C16 C15 C14 119.8(4)
O7 C16 C15 113.5(4)
O7 C16 C17 125.5(4)
C15 C16 C17 120.9(4)
C16 C17 C10 120.7(4)
C16 C17 H17 119.7
C10 C17 H17 119.7
O7 C18 H18A 109.5
O7 C18 H18B 109.5
H18A C18 H18B 109.5
O7 C18 H18C 109.5
H18A C18 H18C 109.5
H18B C18 H18C 109.5
C2 C19 H19A 109.5
C2 C19 H19B 109.5
H19A C19 H19B 109.5
C2 C19 H19C 109.5
H19A C19 H19C 109.5
H19B C19 H19C 109.5
C5 C20 H20A 109.5
C5 C20 H20B 109.5
H20A C20 H20B 109.5
C5 C20 H20C 109.5
H20A C20 H20C 109.5
H20B C20 H20C 109.5

loop_
_geom_bond_atom_site_label_1
_geom_bond_atom_site_label_2
_geom_bond_distance
O1 C4 1.376(5)
O1 C1 1.406(5)
O2 C9 1.355(5)
O2 H2 0.8201
O3 C7 1.385(5)
O3 C8 1.409(5)
O4 C12 1.243(5)
O5 C14 1.346(5)
O5 H5 0.8201
O6 C15 1.363(5)
O6 H6A 0.8200
O7 C16 1.361(5)
O7 C18 1.426(6)
C1 C2 1.359(6)
C1 C10 1.465(6)
C2 C3 1.447(6)
C2 C19 1.491(6)
C3 C4 1.381(6)
C3 C5 1.414(6)
C4 C9 1.387(6)
C5 C6 1.393(6)
C5 C20 1.504(6)
C6 C7 1.396(6)
C6 H6 0.9300
C7 C9 1.379(6)
C8 H8A 0.9600
C8 H8B 0.9600
C8 H8C 0.9600
C10 C17 1.382(6)
C10 C11 1.438(6)
C11 C14 1.424(6)
C11 C12 1.463(6)
C12 C13 1.491(6)
C13 H13A 0.9600
C13 H13B 0.9600
C13 H13C 0.9600
C14 C15 1.386(6)
C15 C16 1.384(6)
C16 C17 1.384(6)
C17 H17 0.9300
C18 H18A 0.9600
C18 H18B 0.9600
C18 H18C 0.9600
C19 H19A 0.9600
C19 H19B 0.9600
C19 H19C 0.9600
C20 H20A 0.9600
C20 H20B 0.9600
C20 H20C 0.9600

loop_
_geom_torsion_atom_site_label_1
_geom_torsion_atom_site_label_2
_geom_torsion_atom_site_label_3
_geom_torsion_atom_site_label_4
_geom_torsion
C4 O1 C1 C2 -0.9(5)
C4 O1 C1 C10 179.6(3)
O1 C1 C2 C3 0.3(5)
C10 C1 C2 C3 179.6(5)
O1 C1 C2 C19 178.2(4)
C10 C1 C2 C19 -2.5(8)
C1 C2 C3 C4 0.4(5)
C19 C2 C3 C4 -177.4(4)
C1 C2 C3 C5 -179.3(5)
C19 C2 C3 C5 2.8(8)
C1 O1 C4 C3 1.2(4)
C1 O1 C4 C9 -178.4(4)
C5 C3 C4 O1 178.8(4)
C2 C3 C4 O1 -1.0(5)
C5 C3 C4 C9 -1.7(6)
C2 C3 C4 C9 178.5(4)
C4 C3 C5 C6 1.0(6)
C2 C3 C5 C6 -179.2(4)
C4 C3 C5 C20 -178.3(4)
C2 C3 C5 C20 1.5(7)
C3 C5 C6 C7 -0.5(6)
C20 C5 C6 C7 178.8(4)
C8 O3 C7 C9 173.5(4)
C8 O3 C7 C6 -7.1(7)
C5 C6 C7 C9 0.5(7)
C5 C6 C7 O3 -178.9(4)
O3 C7 C9 O2 0.3(6)
C6 C7 C9 O2 -179.2(4)
O3 C7 C9 C4 178.5(4)
C6 C7 C9 C4 -0.9(6)
O1 C4 C9 O2 -0.5(6)
C3 C4 C9 O2 180.0(4)
O1 C4 C9 C7 -178.9(4)
C3 C4 C9 C7 1.6(7)
C2 C1 C10 C17 -51.3(7)
O1 C1 C10 C17 128.0(4)
C2 C1 C10 C11 134.9(5)
O1 C1 C10 C11 -45.8(5)
C17 C10 C11 C14 -7.3(6)
C1 C10 C11 C14 166.3(4)
C17 C10 C11 C12 171.5(4)
C1 C10 C11 C12 -14.9(7)
C14 C11 C12 O4 -14.8(7)
C10 C11 C12 O4 166.4(5)
C14 C11 C12 C13 160.2(4)
C10 C11 C12 C13 -18.6(7)
C10 C11 C14 O5 -175.3(4)
C12 C11 C14 O5 5.8(6)
C10 C11 C14 C15 6.4(6)
C12 C11 C14 C15 -172.5(4)
O5 C14 C15 O6 1.3(6)
C11 C14 C15 O6 179.7(4)
O5 C14 C15 C16 -179.8(4)
C11 C14 C15 C16 -1.4(7)
C18 O7 C16 C15 -177.7(5)
C18 O7 C16 C17 4.6(7)
O6 C15 C16 O7 -1.9(6)
C14 C15 C16 O7 179.3(4)
O6 C15 C16 C17 176.0(4)
C14 C15 C16 C17 -2.9(7)
O7 C16 C17 C10 179.5(4)
C15 C16 C17 C10 1.9(7)
C11 C10 C17 C16 3.4(7)
C1 C10 C17 C16 -170.5(4)
